data_7035259
loop_
_publ_author_name
'Kireenko, Marina M.'
'Kuchuk, Ekaterina A.'
'Zaitsev, Kirill V.'
'Tafeenko, Viktor A.'
'Oprunenko, Yuri F.'
'Churakov, Andrei V.'
'Lermontova, Elmira Kh'
'Zaitseva, Galina S.'
'Karlov, Sergey S.'

_publ_section_title
;
 Aluminum complexes based on pyridine substituted alcohols: synthesis,
 structure, and catalytic application in ROP.
;
_journal_issue 26
_journal_name_full 'Dalton transactions (Cambridge, England : 2003)'
_journal_page_first 11963
_journal_page_last 11976
_journal_paper_doi 10.1039/c5dt01001b
_journal_volume 44
_journal_year 2015
_chemical_formula_moiety 'C70 H64 Al2 N2 O6, 2(C7 H8)'
_chemical_formula_sum 'C84 H80 Al2 N2 O6'
_chemical_formula_weight 1267.46
_chemical_name_systematic
; 
 ? 
;
_space_group_IT_number 14
_symmetry_cell_setting monoclinic
_symmetry_space_group_name_Hall '-P 2ybc'
_symmetry_space_group_name_H-M 'P 1 21/c 1'
_atom_sites_solution_hydrogens geom
_atom_sites_solution_primary direct
_atom_sites_solution_secondary difmap
_audit_creation_method SHELXL-97
_audit_update_record
;
2015-02-01 deposited with the CCDC.
2015-05-22 downloaded from the CCDC.
;
_cell_angle_alpha 90.00
_cell_angle_beta 97.931(3)
_cell_angle_gamma 90.00
_cell_formula_units_Z 2
_cell_length_a 10.4452(19)
_cell_length_b 18.143(3)
_cell_length_c 18.099(3)
_cell_measurement_reflns_used 2865
_cell_measurement_temperature 150(2)
_cell_measurement_theta_max 20.512
_cell_measurement_theta_min 2.245
_cell_volume 3397.1(10)
_computing_cell_refinement 'SAINT (Bruker, 2008)'
_computing_data_collection '<i>APEX2</i> (Bruker, 2008)'
_computing_data_reduction 'SAINT (Bruker, 2008)'
_computing_molecular_graphics 'SHELXTL (Sheldrick, 2008)'
_computing_publication_material 'SHELXTL (Sheldrick, 2008)'
_computing_structure_refinement 'SHELXTL (Sheldrick, 2008)'
_computing_structure_solution 'SHELXTL (Sheldrick, 2008)'
_diffrn_ambient_temperature 150(2)
_diffrn_measured_fraction_theta_full 0.990
_diffrn_measured_fraction_theta_max 0.990
_diffrn_measurement_device_type 'Bruker SMART APEX II'
_diffrn_measurement_method \w
_diffrn_radiation_monochromator graphite
_diffrn_radiation_source 'fine-focus sealed tube'
_diffrn_radiation_type MoK\a
_diffrn_radiation_wavelength 0.71073
_diffrn_reflns_av_R_equivalents 0.0752
_diffrn_reflns_av_sigmaI/netI 0.0835
_diffrn_reflns_limit_h_max 12
_diffrn_reflns_limit_h_min -10
_diffrn_reflns_limit_k_max 21
_diffrn_reflns_limit_k_min -21
_diffrn_reflns_limit_l_max 19
_diffrn_reflns_limit_l_min -21
_diffrn_reflns_number 21052
_diffrn_reflns_theta_full 25.05
_diffrn_reflns_theta_max 25.05
_diffrn_reflns_theta_min 2.25
_diffrn_standards_decay_% 0
_diffrn_standards_interval_time 0
_diffrn_standards_number 0
_exptl_absorpt_coefficient_mu 0.101
_exptl_absorpt_correction_T_max 0.9851
_exptl_absorpt_correction_T_min 0.9753
_exptl_absorpt_correction_type multi-scan
_exptl_absorpt_process_details 'SADABS (Bruker, 2008)'
_exptl_crystal_colour colourless
_exptl_crystal_density_diffrn 1.239
_exptl_crystal_density_method 'not measured'
_exptl_crystal_description prism
_exptl_crystal_F_000 1344
_exptl_crystal_size_max 0.25
_exptl_crystal_size_mid 0.20
_exptl_crystal_size_min 0.15
_refine_diff_density_max 0.482
_refine_diff_density_min -0.375
_refine_diff_density_rms 0.062
_refine_ls_extinction_method none
_refine_ls_goodness_of_fit_ref 1.035
_refine_ls_hydrogen_treatment constr
_refine_ls_matrix_type full
_refine_ls_number_parameters 396
_refine_ls_number_reflns 5959
_refine_ls_number_restraints 7
_refine_ls_restrained_S_all 1.040
_refine_ls_R_factor_all 0.1266
_refine_ls_R_factor_gt 0.0817
_refine_ls_shift/su_max 0.000
_refine_ls_shift/su_mean 0.000
_refine_ls_structure_factor_coef Fsqd
_refine_ls_weighting_details 'calc w=1/[\s^2^(Fo^2^)+(0.1199P)^2^+3.2146P] where P=(Fo^2^+2Fc^2^)/3'
_refine_ls_weighting_scheme calc
_refine_ls_wR_factor_gt 0.2206
_refine_ls_wR_factor_ref 0.2494
_reflns_number_gt 3751
_reflns_number_total 5959
_reflns_threshold_expression I>2\s(I)
_cod_data_source_file c5dt01001b2.cif
_cod_data_source_block x
_cod_depositor_comments 'Adding full bibliography for 7035257--7035260.cif.'
_cod_original_cell_volume 3397.0(11)
_cod_original_sg_symbol_H-M 'P 21/c'
_cod_database_code 7035259

loop_
_symmetry_equiv_pos_as_xyz
'x, y, z'
'-x, y+1/2, -z+1/2'
'-x, -y, -z'
'x, -y-1/2, z-1/2'

loop_
_atom_site_label
_atom_site_type_symbol
_atom_site_fract_x
_atom_site_fract_y
_atom_site_fract_z
_atom_site_U_iso_or_equiv
_atom_site_adp_type
_atom_site_occupancy
_atom_site_symmetry_multiplicity
_atom_site_calc_flag
_atom_site_refinement_flags
_atom_site_disorder_assembly
_atom_site_disorder_group
Al1 Al 0.50174(11) 0.57960(6) 0.51698(6) 0.0351(3) Uani 1 1 d . . .
N1 N 0.6130(3) 0.65969(16) 0.47127(19) 0.0397(8) Uani 1 1 d . . .
O1 O 0.5793(3) 0.59670(14) 0.60667(15) 0.0463(7) Uani 1 1 d . . .
O2 O 0.3495(2) 0.61894(15) 0.49950(16) 0.0464(7) Uani 1 1 d . . .
O3 O 0.4383(2) 0.48644(13) 0.54595(14) 0.0379(7) Uani 1 1 d . . .
C1 C 0.6888(4) 0.6367(2) 0.6348(2) 0.0419(10) Uani 1 1 d . . .
C2 C 0.7845(4) 0.6305(2) 0.5780(3) 0.0526(11) Uani 1 1 d . . .
H2A H 0.8004 0.5777 0.5690 0.063 Uiso 1 1 calc R . .
H2B H 0.8677 0.6528 0.5998 0.063 Uiso 1 1 calc R . .
C3 C 0.7385(4) 0.6681(2) 0.5025(2) 0.0459(10) Uani 1 1 d . . .
C4 C 0.8280(5) 0.7057(3) 0.4685(3) 0.0630(13) Uani 1 1 d . . .
H4 H 0.9140 0.7114 0.4928 0.076 Uiso 1 1 calc R . .
C5 C 0.7913(5) 0.7350(3) 0.3987(3) 0.0719(15) Uani 1 1 d . . .
H5 H 0.8522 0.7599 0.3733 0.086 Uiso 1 1 calc R . .
C6 C 0.6644(5) 0.7276(3) 0.3663(3) 0.0647(13) Uani 1 1 d . . .
H6 H 0.6371 0.7475 0.3181 0.078 Uiso 1 1 calc R . .
C7 C 0.5767(4) 0.6909(2) 0.4042(3) 0.0512(11) Uani 1 1 d . . .
C8 C 0.4355(5) 0.6862(3) 0.3739(3) 0.0606(13) Uani 1 1 d . . .
H8A H 0.4213 0.7075 0.3230 0.073 Uiso 1 1 calc R . .
H8B H 0.4089 0.6338 0.3702 0.073 Uiso 1 1 calc R . .
C9 C 0.3541(4) 0.7263(3) 0.4221(3) 0.0607(13) Uani 1 1 d . . .
H9A H 0.2963 0.7608 0.3909 0.073 Uiso 1 1 calc R . .
H9B H 0.4108 0.7558 0.4593 0.073 Uiso 1 1 calc R . .
C10 C 0.2720(4) 0.6745(2) 0.4630(2) 0.0453(10) Uani 1 1 d . . .
C11 C 0.6528(4) 0.7178(2) 0.6469(2) 0.0439(10) Uani 1 1 d . . .
C12 C 0.5263(4) 0.7357(3) 0.6547(3) 0.0561(12) Uani 1 1 d . . .
H12 H 0.4632 0.6978 0.6526 0.067 Uiso 1 1 calc R . .
C13 C 0.4906(5) 0.8084(3) 0.6657(3) 0.0715(15) Uani 1 1 d . . .
H13 H 0.4034 0.8197 0.6706 0.086 Uiso 1 1 calc R . .
C14 C 0.5803(6) 0.8639(3) 0.6694(3) 0.0736(16) Uani 1 1 d . . .
H14 H 0.5561 0.9131 0.6788 0.088 Uiso 1 1 calc R . .
C15 C 0.7059(5) 0.8477(3) 0.6596(3) 0.0664(14) Uani 1 1 d . . .
H15 H 0.7680 0.8861 0.6603 0.080 Uiso 1 1 calc R . .
C16 C 0.7412(4) 0.7752(2) 0.6486(3) 0.0542(12) Uani 1 1 d . . .
H16 H 0.8280 0.7646 0.6420 0.065 Uiso 1 1 calc R . .
C17 C 0.3638(4) 0.4830(2) 0.6058(3) 0.0477(11) Uani 1 1 d . . .
H17A H 0.4087 0.4525 0.6459 0.072 Uiso 1 1 calc R . .
H17B H 0.2791 0.4614 0.5882 0.072 Uiso 1 1 calc R . .
H17C H 0.3521 0.5328 0.6247 0.072 Uiso 1 1 calc R . .
C21 C 0.7495(4) 0.5997(2) 0.7077(2) 0.0489(11) Uani 1 1 d . . .
C22 C 0.8464(6) 0.6337(3) 0.7560(3) 0.0774(18) Uani 1 1 d . . .
H22 H 0.8736 0.6821 0.7454 0.093 Uiso 1 1 calc R . .
C23 C 0.9043(7) 0.5975(3) 0.8202(4) 0.098(2) Uani 1 1 d U . .
H23 H 0.9708 0.6210 0.8530 0.118 Uiso 1 1 calc R . .
C24 C 0.8643(7) 0.5275(4) 0.8356(4) 0.097(2) Uani 1 1 d . . .
H24 H 0.9014 0.5031 0.8798 0.116 Uiso 1 1 calc R . .
C25 C 0.7719(6) 0.4934(4) 0.7875(4) 0.090(2) Uani 1 1 d . . .
H25 H 0.7467 0.4444 0.7974 0.108 Uiso 1 1 calc R . .
C26 C 0.7141(5) 0.5292(3) 0.7243(3) 0.0713(15) Uani 1 1 d . . .
H26 H 0.6487 0.5047 0.6916 0.086 Uiso 1 1 calc R . .
C31 C 0.1607(4) 0.6389(2) 0.4112(2) 0.0456(10) Uani 1 1 d . . .
C32 C 0.0981(5) 0.6737(3) 0.3494(3) 0.0757(16) Uani 1 1 d . . .
H32 H 0.1280 0.7202 0.3348 0.091 Uiso 1 1 calc R . .
C33 C -0.0089(6) 0.6413(4) 0.3080(4) 0.094(2) Uani 1 1 d . . .
H33 H -0.0520 0.6669 0.2660 0.113 Uiso 1 1 calc R . .
C34 C -0.0537(5) 0.5751(3) 0.3251(3) 0.0702(15) Uani 1 1 d . . .
H34 H -0.1264 0.5536 0.2956 0.084 Uiso 1 1 calc R . .
C35 C 0.0080(5) 0.5395(3) 0.3860(4) 0.0856(19) Uani 1 1 d . . .
H35 H -0.0221 0.4926 0.3995 0.103 Uiso 1 1 calc R . .
C36 C 0.1155(5) 0.5713(3) 0.4290(4) 0.0740(17) Uani 1 1 d . . .
H36 H 0.1579 0.5455 0.4711 0.089 Uiso 1 1 calc R . .
C41 C 0.2115(4) 0.7200(2) 0.5209(3) 0.0534(12) Uani 1 1 d . . .
C42 C 0.1988(5) 0.6925(3) 0.5887(4) 0.0711(15) Uani 1 1 d . . .
H42 H 0.2281 0.6439 0.6013 0.085 Uiso 1 1 calc R . .
C43 C 0.1437(6) 0.7340(5) 0.6405(4) 0.098(2) Uani 1 1 d . . .
H43 H 0.1391 0.7134 0.6884 0.118 Uiso 1 1 calc R . .
C44 C 0.0963(7) 0.8023(5) 0.6257(6) 0.104(3) Uani 1 1 d . . .
H44 H 0.0582 0.8298 0.6616 0.125 Uiso 1 1 calc R . .
C45 C 0.1050(7) 0.8283(4) 0.5610(6) 0.105(3) Uani 1 1 d . . .
H45 H 0.0732 0.8766 0.5498 0.125 Uiso 1 1 calc R . .
C46 C 0.1589(6) 0.7897(3) 0.5054(4) 0.0847(18) Uani 1 1 d . . .
H46 H 0.1593 0.8111 0.4576 0.102 Uiso 1 1 calc R . .
C51 C 0.4902(6) 0.9060(5) 0.4131(5) 0.069(3) Uiso 0.53 1 d PGD A 1
C52 C 0.4856(10) 0.8957(5) 0.3367(5) 0.082(3) Uiso 0.53 1 d PG A 1
H52 H 0.5604 0.8794 0.3169 0.098 Uiso 0.53 1 calc PR A 1
C53 C 0.3716(14) 0.9091(6) 0.2892(3) 0.083(4) Uiso 0.53 1 d PG A 1
H53 H 0.3685 0.9021 0.2370 0.100 Uiso 0.53 1 calc PR A 1
C54 C 0.2622(9) 0.9329(6) 0.3182(7) 0.109(4) Uiso 0.53 1 d PG A 1
H54 H 0.1843 0.9421 0.2858 0.131 Uiso 0.53 1 calc PR A 1
C55 C 0.2668(7) 0.9432(5) 0.3946(7) 0.083(3) Uiso 0.53 1 d PG A 1
H55 H 0.1920 0.9594 0.4144 0.100 Uiso 0.53 1 calc PR A 1
C56 C 0.3808(10) 0.9297(4) 0.4421(4) 0.070(3) Uiso 0.53 1 d PG A 1
H56 H 0.3839 0.9368 0.4943 0.084 Uiso 0.53 1 calc PR A 1
C57 C 0.6140(12) 0.8902(7) 0.4661(7) 0.095(4) Uiso 0.53 1 d PD A 1
H57A H 0.6881 0.8912 0.4382 0.143 Uiso 0.53 1 calc PR A 1
H57B H 0.6079 0.8416 0.4888 0.143 Uiso 0.53 1 calc PR A 1
H57C H 0.6256 0.9279 0.5053 0.143 Uiso 0.53 1 calc PR A 1
C61 C 0.3053(19) 0.9540(8) 0.4196(6) 0.123(6) Uiso 0.47 1 d PGD B 2
C62 C 0.2348(8) 0.9486(6) 0.3489(9) 0.086(4) Uiso 0.47 1 d PG B 2
H62 H 0.1461 0.9621 0.3411 0.103 Uiso 0.47 1 calc PR B 2
C63 C 0.2942(13) 0.9236(6) 0.2894(5) 0.078(3) Uiso 0.47 1 d PG B 2
H63 H 0.2460 0.9199 0.2410 0.094 Uiso 0.47 1 calc PR B 2
C64 C 0.4240(13) 0.9039(7) 0.3007(9) 0.090(4) Uiso 0.47 1 d PG B 2
H64 H 0.4646 0.8868 0.2601 0.107 Uiso 0.47 1 calc PR B 2
C65 C 0.4945(8) 0.9093(8) 0.3715(12) 0.156(8) Uiso 0.47 1 d PG B 2
H65 H 0.5833 0.8959 0.3792 0.187 Uiso 0.47 1 calc PR B 2
C66 C 0.4352(18) 0.9344(9) 0.4309(7) 0.155(8) Uiso 0.47 1 d PG B 2
H66 H 0.4834 0.9381 0.4793 0.186 Uiso 0.47 1 calc PR B 2
C67 C 0.232(2) 0.9883(14) 0.4791(13) 0.199(11) Uiso 0.47 1 d PD B 2
H67A H 0.1392 0.9820 0.4644 0.298 Uiso 0.47 1 calc PR B 2
H67B H 0.2529 1.0410 0.4838 0.298 Uiso 0.47 1 calc PR B 2
H67C H 0.2586 0.9639 0.5270 0.298 Uiso 0.47 1 calc PR B 2

loop_
_atom_site_aniso_label
_atom_site_aniso_U_11
_atom_site_aniso_U_22
_atom_site_aniso_U_33
_atom_site_aniso_U_23
_atom_site_aniso_U_13
_atom_site_aniso_U_12
Al1 0.0288(6) 0.0378(6) 0.0376(7) 0.0007(5) 0.0006(5) -0.0067(4)
N1 0.0370(19) 0.0360(16) 0.046(2) -0.0010(15) 0.0074(15) -0.0033(13)
O1 0.0421(16) 0.0511(16) 0.0430(17) -0.0011(12) -0.0039(13) -0.0162(12)
O2 0.0302(15) 0.0531(16) 0.0555(19) 0.0118(14) 0.0044(13) 0.0001(12)
O3 0.0375(15) 0.0408(14) 0.0368(16) -0.0010(11) 0.0099(12) -0.0085(11)
C1 0.033(2) 0.049(2) 0.043(2) -0.0104(18) 0.0010(18) -0.0034(17)
C2 0.040(2) 0.050(2) 0.067(3) -0.008(2) 0.004(2) -0.0026(19)
C3 0.034(2) 0.049(2) 0.055(3) -0.012(2) 0.0089(19) -0.0117(18)
C4 0.046(3) 0.076(3) 0.067(3) 0.003(3) 0.007(2) -0.017(2)
C5 0.053(3) 0.078(3) 0.087(4) 0.015(3) 0.021(3) -0.016(3)
C6 0.056(3) 0.071(3) 0.069(4) 0.017(3) 0.015(3) -0.008(2)
C7 0.045(3) 0.049(2) 0.059(3) 0.004(2) 0.003(2) -0.0040(19)
C8 0.055(3) 0.058(3) 0.065(3) 0.021(2) -0.003(2) -0.005(2)
C9 0.041(3) 0.063(3) 0.079(4) 0.021(3) 0.010(2) 0.001(2)
C10 0.028(2) 0.048(2) 0.059(3) 0.011(2) 0.0011(19) -0.0015(17)
C11 0.039(2) 0.051(2) 0.039(2) -0.0100(18) -0.0071(18) 0.0006(18)
C12 0.042(3) 0.064(3) 0.060(3) -0.006(2) -0.002(2) 0.005(2)
C13 0.054(3) 0.085(4) 0.073(4) -0.005(3) 0.002(3) 0.023(3)
C14 0.076(4) 0.059(3) 0.078(4) -0.017(3) -0.016(3) 0.019(3)
C15 0.064(3) 0.056(3) 0.071(4) -0.012(2) -0.020(3) -0.003(2)
C16 0.040(2) 0.054(3) 0.063(3) -0.014(2) -0.010(2) -0.0022(19)
C17 0.048(3) 0.045(2) 0.053(3) -0.0018(19) 0.018(2) -0.0070(19)
C21 0.043(2) 0.053(3) 0.049(3) -0.009(2) 0.001(2) 0.0127(19)
C22 0.089(4) 0.052(3) 0.076(4) -0.016(2) -0.041(3) 0.019(3)
C23 0.110(5) 0.078(4) 0.088(4) -0.021(3) -0.049(4) 0.029(3)
C24 0.120(6) 0.092(5) 0.070(4) 0.013(3) -0.017(4) 0.040(4)
C25 0.077(4) 0.093(4) 0.093(5) 0.037(4) -0.008(4) 0.006(3)
C26 0.048(3) 0.080(4) 0.082(4) 0.018(3) -0.007(3) -0.001(3)
C31 0.036(2) 0.051(2) 0.051(3) -0.0023(19) 0.0083(19) 0.0004(18)
C32 0.071(4) 0.086(4) 0.063(3) 0.014(3) -0.017(3) -0.008(3)
C33 0.079(4) 0.112(5) 0.077(4) 0.015(4) -0.032(3) -0.010(4)
C34 0.048(3) 0.083(4) 0.075(4) -0.025(3) -0.010(3) 0.004(3)
C35 0.043(3) 0.061(3) 0.148(6) -0.006(3) -0.003(3) -0.005(2)
C36 0.044(3) 0.056(3) 0.114(5) 0.013(3) -0.019(3) -0.007(2)
C41 0.035(2) 0.055(3) 0.066(3) -0.005(2) -0.008(2) -0.0063(19)
C42 0.043(3) 0.087(4) 0.085(4) -0.012(3) 0.015(3) 0.002(2)
C43 0.060(4) 0.141(7) 0.097(5) -0.040(5) 0.021(3) -0.013(4)
C44 0.061(4) 0.112(6) 0.143(8) -0.068(6) 0.029(5) -0.020(4)
C45 0.089(5) 0.068(4) 0.165(8) -0.042(5) 0.044(5) -0.008(3)
C46 0.083(4) 0.056(3) 0.113(5) -0.014(3) 0.008(4) 0.003(3)

loop_
_atom_type_symbol
_atom_type_description
_atom_type_scat_dispersion_real
_atom_type_scat_dispersion_imag
_atom_type_scat_source
C C 0.0033 0.0016 'International Tables Vol C Tables 4.2.6.8 and 6.1.1.4'
H H 0.0000 0.0000 'International Tables Vol C Tables 4.2.6.8 and 6.1.1.4'
N N 0.0061 0.0033 'International Tables Vol C Tables 4.2.6.8 and 6.1.1.4'
O O 0.0106 0.0060 'International Tables Vol C Tables 4.2.6.8 and 6.1.1.4'
Al Al 0.0645 0.0514 'International Tables Vol C Tables 4.2.6.8 and 6.1.1.4'

loop_
_geom_angle_atom_site_label_1
_geom_angle_atom_site_label_2
_geom_angle_atom_site_label_3
_geom_angle
_geom_angle_site_symmetry_1
_geom_angle_site_symmetry_3
O2 Al1 O1 113.24(16) . .
O2 Al1 O3 122.88(14) . 3_666
O1 Al1 O3 122.99(14) . 3_666
O2 Al1 O3 94.00(13) . .
O1 Al1 O3 92.06(13) . .
O3 Al1 O3 75.69(13) 3_666 .
O2 Al1 N1 100.77(13) . .
O1 Al1 N1 91.87(13) . .
O3 Al1 N1 87.26(13) 3_666 .
O3 Al1 N1 161.76(13) . .
O2 Al1 Al1 112.36(11) . 3_666
O1 Al1 Al1 111.07(11) . 3_666
O3 Al1 Al1 38.94(8) 3_666 3_666
O3 Al1 Al1 36.75(8) . 3_666
N1 Al1 Al1 125.91(11) . 3_666
C7 N1 C3 117.5(4) . .
C7 N1 Al1 123.0(3) . .
C3 N1 Al1 117.8(3) . .
C1 O1 Al1 133.5(3) . .
C10 O2 Al1 147.1(3) . .
C17 O3 Al1 136.0(2) . 3_666
C17 O3 Al1 119.6(2) . .
Al1 O3 Al1 104.31(13) 3_666 .
O1 C1 C2 107.2(3) . .
O1 C1 C21 107.9(3) . .
C2 C1 C21 108.2(3) . .
O1 C1 C11 110.3(3) . .
C2 C1 C11 111.1(4) . .
C21 C1 C11 112.0(3) . .
C1 C2 C3 114.1(4) . .
C1 C2 H2A 108.7 . .
C3 C2 H2A 108.7 . .
C1 C2 H2B 108.7 . .
C3 C2 H2B 108.7 . .
H2A C2 H2B 107.6 . .
N1 C3 C4 123.1(4) . .
N1 C3 C2 118.8(4) . .
C4 C3 C2 118.0(4) . .
C3 C4 C5 119.0(4) . .
C3 C4 H4 120.5 . .
C5 C4 H4 120.5 . .
C4 C5 C6 118.8(5) . .
C4 C5 H5 120.6 . .
C6 C5 H5 120.6 . .
C5 C6 C7 119.8(5) . .
C5 C6 H6 120.1 . .
C7 C6 H6 120.1 . .
N1 C7 C6 121.7(4) . .
N1 C7 C8 116.4(4) . .
C6 C7 C8 121.8(4) . .
C9 C8 C7 111.7(4) . .
C9 C8 H8A 109.3 . .
C7 C8 H8A 109.3 . .
C9 C8 H8B 109.3 . .
C7 C8 H8B 109.3 . .
H8A C8 H8B 107.9 . .
C8 C9 C10 112.8(4) . .
C8 C9 H9A 109.0 . .
C10 C9 H9A 109.0 . .
C8 C9 H9B 109.0 . .
C10 C9 H9B 109.0 . .
H9A C9 H9B 107.8 . .
O2 C10 C9 110.2(3) . .
O2 C10 C31 109.0(3) . .
C9 C10 C31 113.0(4) . .
O2 C10 C41 109.3(4) . .
C9 C10 C41 108.1(4) . .
C31 C10 C41 107.1(3) . .
C12 C11 C16 117.5(4) . .
C12 C11 C1 119.4(4) . .
C16 C11 C1 123.0(4) . .
C11 C12 C13 120.9(5) . .
C11 C12 H12 119.6 . .
C13 C12 H12 119.6 . .
C14 C13 C12 120.5(5) . .
C14 C13 H13 119.7 . .
C12 C13 H13 119.7 . .
C13 C14 C15 119.5(5) . .
C13 C14 H14 120.2 . .
C15 C14 H14 120.2 . .
C14 C15 C16 119.8(5) . .
C14 C15 H15 120.1 . .
C16 C15 H15 120.1 . .
C15 C16 C11 121.7(5) . .
C15 C16 H16 119.2 . .
C11 C16 H16 119.2 . .
O3 C17 H17A 109.5 . .
O3 C17 H17B 109.5 . .
H17A C17 H17B 109.5 . .
O3 C17 H17C 109.5 . .
H17A C17 H17C 109.5 . .
H17B C17 H17C 109.5 . .
C26 C21 C22 118.1(4) . .
C26 C21 C1 120.2(4) . .
C22 C21 C1 121.6(4) . .
C21 C22 C23 120.6(5) . .
C21 C22 H22 119.7 . .
C23 C22 H22 119.7 . .
C24 C23 C22 119.5(5) . .
C24 C23 H23 120.2 . .
C22 C23 H23 120.2 . .
C25 C24 C23 120.0(5) . .
C25 C24 H24 120.0 . .
C23 C24 H24 120.0 . .
C24 C25 C26 120.5(6) . .
C24 C25 H25 119.8 . .
C26 C25 H25 119.8 . .
C21 C26 C25 121.3(5) . .
C21 C26 H26 119.4 . .
C25 C26 H26 119.4 . .
C36 C31 C32 117.6(4) . .
C36 C31 C10 119.4(4) . .
C32 C31 C10 122.9(4) . .
C31 C32 C33 120.3(5) . .
C31 C32 H32 119.9 . .
C33 C32 H32 119.9 . .
C34 C33 C32 122.4(5) . .
C34 C33 H33 118.8 . .
C32 C33 H33 118.8 . .
C33 C34 C35 118.1(5) . .
C33 C34 H34 121.0 . .
C35 C34 H34 121.0 . .
C34 C35 C36 120.6(5) . .
C34 C35 H35 119.7 . .
C36 C35 H35 119.7 . .
C31 C36 C35 121.0(5) . .
C31 C36 H36 119.5 . .
C35 C36 H36 119.5 . .
C42 C41 C46 115.7(5) . .
C42 C41 C10 121.5(4) . .
C46 C41 C10 122.6(5) . .
C41 C42 C43 121.0(6) . .
C41 C42 H42 119.5 . .
C43 C42 H42 119.5 . .
C44 C43 C42 122.6(8) . .
C44 C43 H43 118.7 . .
C42 C43 H43 118.7 . .
C45 C44 C43 116.9(8) . .
C45 C44 H44 121.5 . .
C43 C44 H44 121.5 . .
C44 C45 C46 123.9(8) . .
C44 C45 H45 118.0 . .
C46 C45 H45 118.0 . .
C41 C46 C45 119.6(7) . .
C41 C46 H46 120.2 . .
C45 C46 H46 120.2 . .
C52 C51 C56 120.0 . .
C52 C51 C57 120.7(9) . .
C56 C51 C57 119.3(9) . .
C51 C52 C53 120.0 . .
C51 C52 H52 120.0 . .
C53 C52 H52 120.0 . .
C54 C53 C52 120.0 . .
C54 C53 H53 120.0 . .
C52 C53 H53 120.0 . .
C53 C54 C55 120.0 . .
C53 C54 H54 120.0 . .
C55 C54 H54 120.0 . .
C56 C55 C54 120.0 . .
C56 C55 H55 120.0 . .
C54 C55 H55 120.0 . .
C55 C56 C51 120.0 . .
C55 C56 H56 120.0 . .
C51 C56 H56 120.0 . .
C62 C61 C66 120.0 . .
C62 C61 C67 115.1(17) . .
C66 C61 C67 124.7(17) . .
C61 C62 C63 120.0 . .
C61 C62 H62 120.0 . .
C63 C62 H62 120.0 . .
C64 C63 C62 120.0 . .
C64 C63 H63 120.0 . .
C62 C63 H63 120.0 . .
C65 C64 C63 120.0 . .
C65 C64 H64 120.0 . .
C63 C64 H64 120.0 . .
C64 C65 C66 120.0 . .
C64 C65 H65 120.0 . .
C66 C65 H65 120.0 . .
C65 C66 C61 120.0 . .
C65 C66 H66 120.0 . .
C61 C66 H66 120.0 . .
C61 C67 H67A 109.5 . .
C61 C67 H67B 109.5 . .
H67A C67 H67B 109.5 . .
C61 C67 H67C 109.5 . .
H67A C67 H67C 109.5 . .
H67B C67 H67C 109.5 . .

loop_
_geom_bond_atom_site_label_1
_geom_bond_atom_site_label_2
_geom_bond_distance
_geom_bond_site_symmetry_2
Al1 O2 1.732(3) .
Al1 O1 1.739(3) .
Al1 O3 1.823(3) 3_666
Al1 O3 1.915(3) .
Al1 N1 2.100(3) .
Al1 Al1 2.952(2) 3_666
N1 C7 1.346(5) .
N1 C3 1.363(5) .
O1 C1 1.391(5) .
O2 C10 1.399(5) .
O3 C17 1.420(5) .
O3 Al1 1.823(3) 3_666
C1 C2 1.534(6) .
C1 C21 1.538(6) .
C1 C11 1.542(6) .
C2 C3 1.543(6) .
C2 H2A 0.9900 .
C2 H2B 0.9900 .
C3 C4 1.370(6) .
C4 C5 1.376(7) .
C4 H4 0.9500 .
C5 C6 1.380(7) .
C5 H5 0.9500 .
C6 C7 1.388(6) .
C6 H6 0.9500 .
C7 C8 1.504(6) .
C8 C9 1.489(7) .
C8 H8A 0.9900 .
C8 H8B 0.9900 .
C9 C10 1.530(6) .
C9 H9A 0.9900 .
C9 H9B 0.9900 .
C10 C31 1.532(6) .
C10 C41 1.536(7) .
C11 C12 1.387(6) .
C11 C16 1.389(6) .
C12 C13 1.393(7) .
C12 H12 0.9500 .
C13 C14 1.370(8) .
C13 H13 0.9500 .
C14 C15 1.380(8) .
C14 H14 0.9500 .
C15 C16 1.387(6) .
C15 H15 0.9500 .
C16 H16 0.9500 .
C17 H17A 0.9800 .
C17 H17B 0.9800 .
C17 H17C 0.9800 .
C21 C26 1.375(7) .
C21 C22 1.388(6) .
C22 C23 1.397(8) .
C22 H22 0.9500 .
C23 C24 1.378(9) .
C23 H23 0.9500 .
C24 C25 1.357(9) .
C24 H24 0.9500 .
C25 C26 1.380(7) .
C25 H25 0.9500 .
C26 H26 0.9500 .
C31 C36 1.369(6) .
C31 C32 1.370(6) .
C32 C33 1.387(8) .
C32 H32 0.9500 .
C33 C34 1.341(8) .
C33 H33 0.9500 .
C34 C35 1.361(8) .
C34 H34 0.9500 .
C35 C36 1.399(7) .
C35 H35 0.9500 .
C36 H36 0.9500 .
C41 C42 1.349(7) .
C41 C46 1.392(7) .
C42 C43 1.388(8) .
C42 H42 0.9500 .
C43 C44 1.347(11) .
C43 H43 0.9500 .
C44 C45 1.276(11) .
C44 H44 0.9500 .
C45 C46 1.405(10) .
C45 H45 0.9500 .
C46 H46 0.9500 .
C51 C52 1.3900 .
C51 C56 1.3900 .
C51 C57 1.528(12) .
C52 C53 1.3900 .
C52 H52 0.9500 .
C53 C54 1.3900 .
C53 H53 0.9500 .
C54 C55 1.3900 .
C54 H54 0.9500 .
C55 C56 1.3900 .
C55 H55 0.9500 .
C56 H56 0.9500 .
C57 H57A 0.9800 .
C57 H57B 0.9800 .
C57 H57C 0.9800 .
C61 C62 1.3900 .
C61 C66 1.3900 .
C61 C67 1.533(15) .
C62 C63 1.3900 .
C62 H62 0.9500 .
C63 C64 1.3900 .
C63 H63 0.9500 .
C64 C65 1.3900 .
C64 H64 0.9500 .
C65 C66 1.3900 .
C65 H65 0.9500 .
C66 H66 0.9500 .
C67 H67A 0.9800 .
C67 H67B 0.9800 .
C67 H67C 0.9800 .
